data_4304056
loop_
_publ_author_name
'Qing-Fu Sun'
'Keith Man-Chung Wong'
'Li-Xia Liu'
'Hai-Ping Huang'
'Shu-Yan Yu'
'Vivian Wing-Wah Yam'
'Yi-Zhi Li'
'Yuan-Jiang Pan'
'Kai-Chao Yu'

_publ_contact_author_address
;
  Laboratory for Self-Assembly Chemistry
  Department of Chemistry 
  Renmin University of China 
  Beijing 100872 
  People's Republic of China
;
_publ_contact_author_email yusy@chem.ruc.edu.cn
_publ_contact_author_name 'Shu-Yan Yu '
_publ_section_title
;
Self-Assembly, Structures, and Photophysical Properties of
4,4'-Bipyrazolate-Linked Metallo-Macrocycles with Dimetal Clips
;
_journal_name_full 'Inorganic Chemistry'
_journal_page_first 2142
_journal_page_last 2154
_journal_paper_doi 10.1021/ic701344p
_journal_volume 47
_journal_year 2008
_chemical_formula_sum 'C78 H84 N30 O30 Pt6'
_chemical_formula_weight 3092.29
_chemical_name_systematic
; 
 ? 
;
_space_group_IT_number 12
_symmetry_cell_setting monoclinic
_symmetry_space_group_name_Hall '-C 2y'
_symmetry_space_group_name_H-M 'C 1 2/m 1'
_atom_sites_solution_hydrogens geom
_atom_sites_solution_primary direct
_atom_sites_solution_secondary difmap
_audit_creation_method SHELXL-97
_cell_angle_alpha 90.00
_cell_angle_beta 120.374(15)
_cell_angle_gamma 90.00
_cell_formula_units_Z 4
_cell_length_a 25.7736(12)
_cell_length_b 29.8901(13)
_cell_length_c 19.4796(12)
_cell_measurement_temperature 291(2)
_cell_volume 12947(2)
_computing_cell_refinement SMART
_computing_data_collection 'SMART (Bruker, 2000)'
_computing_data_reduction 'SAINT (Bruker, 2000)'
_computing_molecular_graphics SHELXTL
_computing_publication_material SHELXTL
_computing_structure_refinement SHELXTL
_computing_structure_solution 'SHELXTL (Bruker, 2000)'
_diffrn_ambient_temperature 291(2)
_diffrn_measured_fraction_theta_full 0.994
_diffrn_measured_fraction_theta_max 0.994
_diffrn_measurement_device_type 'Bruker Smart Apex CCD area detector'
_diffrn_measurement_method 'phi and omega scans'
_diffrn_radiation_monochromator graphite
_diffrn_radiation_source 'sealed tube'
_diffrn_radiation_type MoK\a
_diffrn_radiation_wavelength 0.71073
_diffrn_reflns_av_R_equivalents 0.0322
_diffrn_reflns_av_sigmaI/netI 0.0797
_diffrn_reflns_limit_h_max 31
_diffrn_reflns_limit_h_min -31
_diffrn_reflns_limit_k_max 36
_diffrn_reflns_limit_k_min -36
_diffrn_reflns_limit_l_max 24
_diffrn_reflns_limit_l_min -24
_diffrn_reflns_number 24092
_diffrn_reflns_theta_full 26.00
_diffrn_reflns_theta_max 26.00
_diffrn_reflns_theta_min 1.14
_exptl_absorpt_coefficient_mu 6.529
_exptl_absorpt_correction_T_max 0.21
_exptl_absorpt_correction_T_min 0.15
_exptl_absorpt_correction_type multi-scan
_exptl_absorpt_process_details '(SADABS; Bruker, 2000)'
_exptl_crystal_colour yellow
_exptl_crystal_density_diffrn 1.586
_exptl_crystal_density_method 'not measured'
_exptl_crystal_description prism
_exptl_crystal_F_000 5880
_exptl_crystal_size_max 0.30
_exptl_crystal_size_mid 0.26
_exptl_crystal_size_min 0.24
_refine_diff_density_max 2.088
_refine_diff_density_min -2.427
_refine_diff_density_rms 0.154
_refine_ls_extinction_method none
_refine_ls_goodness_of_fit_ref 1.017
_refine_ls_hydrogen_treatment constr
_refine_ls_matrix_type full
_refine_ls_number_parameters 713
_refine_ls_number_reflns 12905
_refine_ls_number_restraints 0
_refine_ls_restrained_S_all 1.017
_refine_ls_R_factor_all 0.1141
_refine_ls_R_factor_gt 0.0654
_refine_ls_shift/su_max 0.002
_refine_ls_shift/su_mean 0.000
_refine_ls_structure_factor_coef Fsqd
_refine_ls_weighting_details 'calc w=1/[\s^2^(Fo^2^)+(0.08P)^2^+1.99P] where P=(Fo^2^+2Fc^2^)/3'
_refine_ls_weighting_scheme calc
_refine_ls_wR_factor_gt 0.1488
_refine_ls_wR_factor_ref 0.1627
_reflns_number_gt 7922
_reflns_number_total 12905
_reflns_threshold_expression >2sigma(I)
_cod_data_source_file ic701344p-file004_3.cif
_cod_data_source_block 3b
_cod_depositor_comments
;
The following automatic conversions were performed:
'_symmetry_cell_setting' value 'Monoclinic' changed to 'monoclinic'
according to '/home/saulius/struct/CIF-dictionaries/cif_core.dic'
dictionary named 'cif_core.dic' version 2.4.1 from 2010-06-29.

Automatic conversion script
Id: cif_fix_enum 1527 2010-12-29 10:47:43Z saulius 
;
_cod_original_sg_symbol_Hall '-C 2y '
_cod_original_sg_symbol_H-M 'C 2/m'
_cod_database_code 4304056

loop_
_symmetry_equiv_pos_as_xyz
'x, y, z'
'-x, y, -z'
'x+1/2, y+1/2, z'
'-x+1/2, y+1/2, -z'
'-x, -y, -z'
'x, -y, z'
'-x+1/2, -y+1/2, -z'
'x+1/2, -y+1/2, z'

loop_
_atom_site_label
_atom_site_type_symbol
_atom_site_fract_x
_atom_site_fract_y
_atom_site_fract_z
_atom_site_U_iso_or_equiv
_atom_site_adp_type
_atom_site_occupancy
_atom_site_symmetry_multiplicity
_atom_site_calc_flag
_atom_site_refinement_flags
_atom_site_disorder_assembly
_atom_site_disorder_group
C1 C 0.3060(5) 0.2691(4) 0.4074(6) 0.051(2) Uani 1 1 d . . .
H1 H 0.2907 0.2794 0.3557 0.061 Uiso 1 1 calc R . .
C2 C 0.3389(5) 0.2292(4) 0.4331(6) 0.058(3) Uani 1 1 d . . .
H2 H 0.3465 0.2136 0.3977 0.070 Uiso 1 1 calc R . .
C3 C 0.3602(5) 0.2124(4) 0.5070(7) 0.065(3) Uani 1 1 d . . .
H3 H 0.3814 0.1856 0.5226 0.078 Uiso 1 1 calc R . .
C4 C 0.3490(5) 0.2371(4) 0.5586(6) 0.055(3) Uani 1 1 d . . .
H4 H 0.3614 0.2266 0.6095 0.066 Uiso 1 1 calc R . .
C5 C 0.3190(5) 0.2778(4) 0.5332(7) 0.060(3) Uani 1 1 d . . .
C6 C 0.3053(5) 0.3051(4) 0.5809(6) 0.056(3) Uani 1 1 d . . .
C7 C 0.3265(5) 0.2974(4) 0.6642(6) 0.066(3) Uani 1 1 d . . .
H7 H 0.3505 0.2729 0.6904 0.080 Uiso 1 1 calc R . .
C8 C 0.3103(5) 0.3273(4) 0.7038(7) 0.063(3) Uani 1 1 d . . .
H8 H 0.3237 0.3229 0.7575 0.075 Uiso 1 1 calc R . .
C9 C 0.2747(6) 0.3635(4) 0.6655(7) 0.067(3) Uani 1 1 d . . .
H9 H 0.2657 0.3845 0.6931 0.080 Uiso 1 1 calc R . .
C10 C 0.2524(5) 0.3680(4) 0.5841(7) 0.062(3) Uani 1 1 d . . .
H10 H 0.2241 0.3901 0.5560 0.075 Uiso 1 1 calc R . .
C11 C 0.0227(5) 0.3638(4) 0.3323(7) 0.061(3) Uani 1 1 d . . .
H11 H 0.0486 0.3868 0.3623 0.073 Uiso 1 1 calc R . .
C12 C -0.0272(6) 0.3562(4) 0.3390(7) 0.065(3) Uani 1 1 d . . .
H12 H -0.0342 0.3730 0.3737 0.078 Uiso 1 1 calc R . .
C13 C -0.0664(5) 0.3230(3) 0.2933(7) 0.061(3) Uani 1 1 d . . .
H13 H -0.1007 0.3170 0.2961 0.073 Uiso 1 1 calc R . .
C14 C -0.0538(6) 0.2990(4) 0.2435(7) 0.067(3) Uani 1 1 d . . .
H14 H -0.0806 0.2771 0.2107 0.080 Uiso 1 1 calc R . .
C15 C 0.0012(4) 0.3074(3) 0.2415(8) 0.061(3) Uani 1 1 d . . .
C16 C 0.0189(5) 0.2829(4) 0.1961(7) 0.061(3) Uani 1 1 d . . .
C17 C -0.0096(5) 0.2455(4) 0.1448(6) 0.061(3) Uani 1 1 d . . .
H17 H -0.0456 0.2350 0.1390 0.074 Uiso 1 1 calc R . .
C18 C 0.0149(5) 0.2237(4) 0.1018(7) 0.058(3) Uani 1 1 d . . .
H18 H -0.0052 0.2000 0.0674 0.070 Uiso 1 1 calc R . .
C19 C 0.0685(5) 0.2387(3) 0.1132(6) 0.047(2) Uani 1 1 d . . .
H19 H 0.0860 0.2250 0.0871 0.057 Uiso 1 1 calc R . .
C20 C 0.0973(5) 0.2749(4) 0.1646(6) 0.060(3) Uani 1 1 d . . .
H20 H 0.1343 0.2843 0.1724 0.072 Uiso 1 1 calc R . .
C21 C 0.2162(5) 0.4461(3) 0.4306(6) 0.052(2) Uani 1 1 d . . .
H21 H 0.2542 0.4551 0.4703 0.062 Uiso 1 1 calc R . .
C22 C 0.1670(5) 0.4750(3) 0.3866(6) 0.060(3) Uani 1 1 d . . .
C23 C 0.1229(5) 0.4477(3) 0.3312(7) 0.065(3) Uani 1 1 d . . .
H23 H 0.0858 0.4573 0.2898 0.077 Uiso 1 1 calc R . .
C24 C 0.2756(6) 0.3742(4) 0.3017(7) 0.060(3) Uani 1 1 d . . .
H24 H 0.3167 0.3776 0.3359 0.072 Uiso 1 1 calc R . .
C25 C 0.2425(5) 0.3870(4) 0.2208(6) 0.053(3) Uani 1 1 d . . .
C26 C 0.1825(5) 0.3777(3) 0.1962(7) 0.062(3) Uani 1 1 d . . .
H26 H 0.1494 0.3841 0.1466 0.075 Uiso 1 1 calc R . .
C27 C 0.3202(6) 0.4282(4) 0.2043(7) 0.065(3) Uani 1 1 d . . .
H27 H 0.3534 0.4217 0.2538 0.078 Uiso 1 1 calc R . .
C28 C 0.2643(6) 0.4125(4) 0.1784(6) 0.066(3) Uani 1 1 d . . .
C29 C 0.2321(6) 0.4297(4) 0.1010(6) 0.066(4) Uani 1 1 d . . .
H29 H 0.1916 0.4241 0.0655 0.080 Uiso 1 1 calc R . .
C30 C 0.4962(6) 0.4748(4) 0.1825(8) 0.070(3) Uani 1 1 d . . .
C31 C 0.5441(5) 0.4492(4) 0.1925(6) 0.056(3) Uani 1 1 d . . .
H31 H 0.5781 0.4636 0.1982 0.068 Uiso 1 1 calc R . .
C32 C 0.5435(5) 0.4027(4) 0.1944(7) 0.065(3) Uani 1 1 d . . .
H32 H 0.5759 0.3849 0.2029 0.077 Uiso 1 1 calc R . .
C33 C 0.4887(5) 0.3855(4) 0.1821(6) 0.057(3) Uani 1 1 d . . .
H33 H 0.4837 0.3546 0.1811 0.069 Uiso 1 1 calc R . .
C34 C 0.4429(6) 0.4124(4) 0.1716(7) 0.067(3) Uani 1 1 d . . .
H34 H 0.4075 0.3995 0.1640 0.081 Uiso 1 1 calc R . .
C35 C 0.2275(5) 0.4123(4) -0.0830(7) 0.071(4) Uani 1 1 d . . .
H35 H 0.2422 0.4000 -0.0326 0.085 Uiso 1 1 calc R . .
C36 C 0.2108(5) 0.3832(4) -0.1468(7) 0.059(3) Uani 1 1 d . . .
H36 H 0.2159 0.3525 -0.1383 0.071 Uiso 1 1 calc R . .
C37 C 0.1871(6) 0.4002(4) -0.2213(7) 0.069(3) Uani 1 1 d . . .
H37 H 0.1731 0.3814 -0.2652 0.083 Uiso 1 1 calc R . .
C38 C 0.1841(5) 0.4470(4) -0.2308(7) 0.065(3) Uani 1 1 d . . .
H38 H 0.1706 0.4588 -0.2813 0.078 Uiso 1 1 calc R . .
C39 C 0.2009(5) 0.4771(4) -0.1663(6) 0.055(3) Uani 1 1 d . . .
N1 N 0.2975(4) 0.2921(3) 0.4606(5) 0.060(2) Uani 1 1 d . . .
N2 N 0.2700(4) 0.3426(3) 0.5473(5) 0.051(2) Uani 1 1 d . . .
N3 N 0.2374(4) 0.3566(3) 0.3192(5) 0.055(2) Uani 1 1 d . . .
N4 N 0.2001(4) 0.4048(3) 0.4072(5) 0.058(2) Uani 1 1 d . . .
N5 N 0.0357(4) 0.3411(2) 0.2873(6) 0.050(2) Uani 1 1 d . . .
N6 N 0.0729(4) 0.2976(3) 0.2044(5) 0.056(2) Uani 1 1 d . . .
N7 N 0.1807(4) 0.3574(3) 0.2579(5) 0.056(2) Uani 1 1 d . . .
N8 N 0.1416(4) 0.4052(3) 0.3461(5) 0.052(2) Uani 1 1 d . . .
N9 N 0.3221(4) 0.4548(3) 0.1489(5) 0.052(2) Uani 1 1 d . . .
N10 N 0.2676(5) 0.4554(3) 0.0848(6) 0.059(2) Uani 1 1 d . . .
N11 N 0.4476(4) 0.4572(3) 0.1718(5) 0.055(2) Uani 1 1 d . . .
N12 N 0.2238(4) 0.4563(3) -0.0897(5) 0.057(2) Uani 1 1 d . . .
N13 N 0.1072(4) 0.4102(4) 0.5502(6) 0.069(3) Uani 1 1 d . . .
N14 N 0.2499(5) 0.2669(3) 0.8119(6) 0.059(2) Uani 1 1 d . . .
N15 N 0.4507(5) 0.6299(4) 0.4123(7) 0.068(3) Uani 1 1 d . . .
O1 O 0.1047(4) 0.3710(3) 0.5676(5) 0.070(2) Uani 1 1 d . . .
O2 O 0.1202(3) 0.4193(3) 0.4975(5) 0.061(2) Uani 1 1 d . . .
O3 O 0.0925(3) 0.4410(2) 0.5805(4) 0.0544(17) Uani 1 1 d . . .
O4 O 0.2643(4) 0.2325(3) 0.7884(5) 0.064(2) Uani 1 1 d . . .
O5 O 0.2057(4) 0.2892(3) 0.7596(4) 0.062(2) Uani 1 1 d . . .
O6 O 0.2860(3) 0.2851(2) 0.8738(4) 0.0557(18) Uani 1 1 d . . .
O7 O 0.4313(4) 0.6464(3) 0.4498(5) 0.072(2) Uani 1 1 d . . .
O8 O 0.4716(4) 0.6535(3) 0.3785(5) 0.065(2) Uani 1 1 d . . .
O9 O 0.4475(3) 0.5889(3) 0.4080(5) 0.068(2) Uani 1 1 d . . .
O10 O 0.2235(6) 0.5000 0.2614(7) 0.056(3) Uani 0.80 2 d SP . .
H10D H 0.2330 0.4732 0.2777 0.067 Uiso 0.40 1 d PR . .
H10A H 0.1898 0.5064 0.2569 0.067 Uiso 0.40 1 d PR . .
O11 O 0.0000 0.6330(4) 1.0000 0.062(4) Uani 0.80 2 d SP . .
H11A H 0.0124 0.6598 1.0055 0.074 Uiso 0.40 1 d PR . .
H11B H -0.0115 0.6241 0.9530 0.074 Uiso 0.40 1 d PR . .
O12 O 0.5000 0.7609(7) 0.5000 0.058(4) Uani 0.60 2 d SP . .
H12A H 0.5021 0.7891 0.4965 0.069 Uiso 0.30 1 d PR . .
H12B H 0.5065 0.7542 0.5461 0.069 Uiso 0.30 1 d PR . .
O13 O 0.9854(8) 0.5000 0.3836(12) 0.068(5) Uani 0.60 2 d SP . .
H13A H 0.9594 0.5139 0.3898 0.082 Uiso 0.30 1 d PR . .
H13B H 0.9823 0.4721 0.3890 0.082 Uiso 0.30 1 d PR . .
O14 O 0.5501(6) 0.5000 0.4120(9) 0.049(4) Uani 0.60 2 d SP . .
H14A H 0.5360 0.4736 0.4044 0.059 Uiso 0.30 1 d PR . .
H14B H 0.5578 0.5092 0.4575 0.059 Uiso 0.30 1 d PR . .
O15 O 0.3060(9) 0.5000 0.3534(11) 0.065(5) Uani 0.60 2 d SP . .
H15B H 0.2847 0.5232 0.3457 0.078 Uiso 0.30 1 d PR . .
H15C H 0.2847 0.4768 0.3457 0.078 Uiso 0.30 1 d PR . .
O16 O 0.6751(5) 0.5000 0.2920(8) 0.054(3) Uani 0.80 2 d SP . .
H16B H 0.6744 0.5232 0.2663 0.081 Uiso 0.40 1 d PR . .
H16C H 0.6813 0.5077 0.3376 0.081 Uiso 0.40 1 d PR . .
O17 O 0.0648(6) 0.5000 0.0415(8) 0.056(3) Uani 0.80 2 d SP . .
H17A H 0.0445 0.5000 -0.0090 0.067 Uiso 0.80 2 d SPR . .
H17B H 0.0564 0.5232 0.0591 0.067 Uiso 0.40 1 d PR . .
O18 O 0.3895(5) 0.5000 0.9464(8) 0.052(3) Uani 0.80 2 d SP . .
H18B H 0.4114 0.4768 0.9641 0.062 Uiso 0.40 1 d PR . .
H18C H 0.4114 0.5232 0.9641 0.062 Uiso 0.40 1 d PR . .
O19 O 0.3611(8) 0.6746(6) 0.2327(10) 0.060(5) Uani 0.40 1 d P . .
H19A H 0.3898 0.6930 0.2456 0.072 Uiso 0.40 1 d PR . .
H19B H 0.3642 0.6532 0.2063 0.072 Uiso 0.40 1 d PR . .
O20 O 0.9740(11) 0.5609(8) 0.1528(17) 0.094(8) Uani 0.40 1 d P . .
H20B H 1.0050 0.5722 0.1923 0.113 Uiso 0.40 1 d PR . .
H20A H 0.9782 0.5327 0.1525 0.113 Uiso 0.40 1 d PR . .
O21 O 0.5970(7) 0.6066(6) 0.4247(12) 0.057(5) Uani 0.40 1 d P . .
H21A H 0.6138 0.5980 0.4729 0.068 Uiso 0.40 1 d PR . .
H21B H 0.5871 0.6339 0.4216 0.068 Uiso 0.40 1 d PR . .
O22 O 0.7652(8) 0.5311(5) 0.3620(11) 0.054(5) Uani 0.40 1 d P . .
H22A H 0.7652 0.5000 0.3620 0.065 Uiso 0.80 2 d SPR . .
H22B H 0.7328 0.5406 0.3223 0.081 Uiso 0.40 1 d PR . .
O23 O 0.3786(8) 0.6149(7) 0.9059(13) 0.073(6) Uani 0.40 1 d P . .
H23A H 0.3930 0.5973 0.9456 0.088 Uiso 0.40 1 d PR . .
H23B H 0.3834 0.6418 0.9221 0.088 Uiso 0.40 1 d PR . .
O24 O 0.3177(10) 0.6868(7) 0.0495(12) 0.075(6) Uani 0.40 1 d P . .
H24A H 0.2842 0.6992 0.0183 0.089 Uiso 0.40 1 d PR . .
H24B H 0.3462 0.7034 0.0545 0.089 Uiso 0.40 1 d PR . .
O25 O 0.1513(6) 0.6943(6) 0.0016(9) 0.044(4) Uani 0.40 1 d P . .
H25A H 0.1280 0.6988 -0.0478 0.053 Uiso 0.40 1 d PR . .
H25B H 0.1418 0.6698 0.0148 0.053 Uiso 0.40 1 d PR . .
Pt1 Pt 0.24973(2) 0.349264(15) 0.43218(3) 0.06366(15) Uani 1 1 d . . .
Pt2 Pt 0.10862(2) 0.351138(15) 0.27447(3) 0.06265(15) Uani 1 1 d . . .
Pt3 Pt 0.38357(3) 0.5000 0.15991(4) 0.05977(18) Uani 1 2 d S . .
Pt4 Pt 0.24590(3) 0.5000 -0.00186(4) 0.05150(16) Uani 1 2 d S . .

loop_
_atom_site_aniso_label
_atom_site_aniso_U_11
_atom_site_aniso_U_22
_atom_site_aniso_U_33
_atom_site_aniso_U_23
_atom_site_aniso_U_13
_atom_site_aniso_U_12
C1 0.052(6) 0.055(6) 0.036(5) 0.019(4) 0.014(4) 0.013(5)
C2 0.064(7) 0.053(6) 0.050(6) -0.024(5) 0.023(5) -0.024(5)
C3 0.068(7) 0.049(6) 0.059(7) 0.022(5) 0.020(6) 0.008(5)
C4 0.060(6) 0.059(6) 0.034(5) 0.009(5) 0.015(5) -0.011(5)
C5 0.061(7) 0.046(5) 0.067(7) 0.020(5) 0.028(6) 0.020(5)
C6 0.053(6) 0.069(7) 0.043(5) 0.014(5) 0.021(5) 0.019(5)
C7 0.060(7) 0.066(7) 0.042(6) 0.023(5) 0.002(5) 0.013(6)
C8 0.051(6) 0.070(7) 0.060(7) 0.039(6) 0.023(5) 0.027(6)
C9 0.077(8) 0.056(7) 0.063(7) 0.011(6) 0.032(7) 0.010(6)
C10 0.067(7) 0.065(7) 0.053(6) -0.012(5) 0.029(6) 0.031(6)
C11 0.052(6) 0.061(7) 0.065(7) 0.025(6) 0.027(5) 0.015(5)
C12 0.081(8) 0.052(6) 0.060(7) 0.025(5) 0.035(6) 0.027(6)
C13 0.063(7) 0.036(5) 0.065(7) -0.001(5) 0.018(6) -0.010(5)
C14 0.075(8) 0.055(6) 0.057(6) -0.028(5) 0.023(6) -0.008(6)
C15 0.036(5) 0.041(5) 0.086(8) 0.032(6) 0.016(5) -0.002(4)
C16 0.046(6) 0.065(7) 0.067(7) 0.011(6) 0.023(5) 0.028(5)
C17 0.055(6) 0.064(7) 0.045(6) -0.002(5) 0.010(5) -0.005(5)
C18 0.055(6) 0.051(6) 0.058(6) 0.005(5) 0.020(5) -0.010(5)
C19 0.055(6) 0.038(5) 0.045(5) -0.008(4) 0.022(5) 0.013(4)
C20 0.054(6) 0.070(7) 0.050(6) -0.004(5) 0.022(5) -0.002(6)
C21 0.070(7) 0.032(5) 0.048(5) -0.018(4) 0.026(5) -0.010(5)
C22 0.075(7) 0.041(6) 0.049(6) 0.016(5) 0.022(6) -0.006(5)
C23 0.060(7) 0.036(6) 0.071(7) -0.001(5) 0.014(6) -0.009(5)
C24 0.073(8) 0.051(6) 0.047(6) -0.008(5) 0.022(6) 0.012(6)
C25 0.053(6) 0.059(6) 0.052(6) 0.019(5) 0.029(5) -0.005(5)
C26 0.057(7) 0.048(6) 0.055(6) -0.011(5) 0.008(5) 0.026(5)
C27 0.073(8) 0.057(7) 0.054(7) 0.028(5) 0.023(6) 0.018(6)
C28 0.085(9) 0.079(8) 0.039(6) 0.021(5) 0.036(6) 0.016(7)
C29 0.066(7) 0.074(8) 0.038(5) -0.011(5) 0.010(5) 0.036(6)
C30 0.061(7) 0.073(8) 0.067(8) -0.024(6) 0.026(6) -0.019(6)
C31 0.045(6) 0.052(6) 0.056(6) -0.004(5) 0.015(5) -0.008(5)
C32 0.051(6) 0.061(7) 0.057(7) -0.023(5) 0.008(5) -0.022(5)
C33 0.049(6) 0.066(7) 0.037(5) -0.003(5) 0.007(5) 0.011(5)
C34 0.066(8) 0.067(7) 0.051(6) 0.013(6) 0.016(6) 0.014(6)
C35 0.055(7) 0.079(8) 0.052(6) 0.023(6) 0.007(5) -0.032(6)
C36 0.062(7) 0.058(6) 0.054(6) -0.023(5) 0.025(5) -0.027(5)
C37 0.067(8) 0.067(8) 0.051(6) -0.008(6) 0.012(6) -0.004(6)
C38 0.066(7) 0.058(7) 0.053(6) 0.032(5) 0.017(5) 0.021(6)
C39 0.050(6) 0.065(6) 0.059(6) -0.017(5) 0.035(5) -0.017(5)
N1 0.068(6) 0.053(5) 0.051(5) 0.026(4) 0.024(5) 0.001(4)
N2 0.066(5) 0.035(4) 0.050(5) 0.017(4) 0.027(4) 0.019(4)
N3 0.051(5) 0.049(5) 0.053(5) 0.015(4) 0.016(4) 0.004(4)
N4 0.058(5) 0.060(6) 0.060(5) 0.008(4) 0.033(5) -0.017(4)
N5 0.048(5) 0.026(4) 0.079(6) -0.001(4) 0.035(5) 0.009(3)
N6 0.069(6) 0.047(5) 0.041(4) 0.008(4) 0.020(4) 0.008(4)
N7 0.044(5) 0.064(6) 0.040(4) 0.018(4) 0.006(4) 0.001(4)
N8 0.037(4) 0.054(5) 0.060(5) 0.021(4) 0.022(4) 0.017(4)
N9 0.045(5) 0.048(5) 0.056(5) 0.018(4) 0.020(4) 0.013(4)
N10 0.072(6) 0.050(5) 0.062(6) -0.027(4) 0.040(5) -0.024(5)
N11 0.069(6) 0.054(5) 0.053(5) 0.000(4) 0.039(5) -0.016(4)
N12 0.073(6) 0.042(5) 0.046(5) 0.013(4) 0.023(4) 0.010(4)
N13 0.051(6) 0.078(8) 0.057(6) -0.016(5) 0.013(5) -0.030(5)
N14 0.070(6) 0.058(6) 0.053(5) 0.011(5) 0.034(5) 0.007(5)
N15 0.052(6) 0.056(6) 0.072(7) -0.020(5) 0.014(5) 0.010(5)
O1 0.064(5) 0.069(5) 0.055(5) -0.022(4) 0.013(4) -0.023(4)
O2 0.047(4) 0.061(5) 0.069(5) 0.005(4) 0.024(4) 0.023(4)
O3 0.051(4) 0.047(4) 0.058(4) -0.019(3) 0.022(3) 0.001(3)
O4 0.065(5) 0.062(5) 0.059(5) -0.017(4) 0.028(4) -0.005(4)
O5 0.072(5) 0.058(5) 0.047(4) 0.011(4) 0.022(4) -0.015(4)
O6 0.053(4) 0.055(4) 0.047(4) -0.001(3) 0.016(3) -0.004(3)
O7 0.061(5) 0.060(5) 0.067(5) 0.025(4) 0.013(4) -0.014(4)
O8 0.064(5) 0.067(5) 0.057(5) -0.023(4) 0.025(4) -0.030(4)
O9 0.051(4) 0.068(5) 0.063(5) 0.009(4) 0.013(4) 0.035(4)
O10 0.056(8) 0.045(7) 0.043(7) 0.000 0.007(6) 0.000
O11 0.056(8) 0.052(7) 0.052(8) 0.000 0.008(6) 0.000
O12 0.030(8) 0.079(12) 0.055(10) 0.000 0.014(7) 0.000
O13 0.062(12) 0.043(10) 0.079(13) 0.000 0.021(10) 0.000
O14 0.025(7) 0.055(10) 0.043(8) 0.000 -0.002(6) 0.000
O15 0.082(13) 0.047(10) 0.072(12) 0.000 0.044(11) 0.000
O16 0.042(7) 0.045(6) 0.063(8) 0.000 0.018(6) 0.000
O17 0.054(8) 0.052(7) 0.047(7) 0.000 0.015(6) 0.000
O18 0.030(6) 0.049(7) 0.070(8) 0.000 0.021(6) 0.000
O19 0.049(10) 0.056(11) 0.042(10) 0.000(8) -0.002(8) 0.013(8)
O20 0.088(17) 0.064(13) 0.15(2) -0.032(15) 0.070(17) -0.041(13)
O21 0.032(8) 0.038(9) 0.089(14) -0.005(9) 0.022(9) -0.008(7)
O22 0.064(11) 0.022(7) 0.062(11) -0.006(7) 0.022(9) 0.014(7)
O23 0.043(10) 0.068(13) 0.087(15) 0.045(11) 0.017(10) 0.026(9)
O24 0.079(14) 0.074(14) 0.057(12) -0.025(11) 0.024(11) -0.025(12)
O25 0.027(8) 0.054(10) 0.038(8) 0.003(7) 0.006(7) -0.004(7)
Pt1 0.0674(3) 0.0482(3) 0.0600(3) 0.0093(2) 0.0209(2) 0.0036(2)
Pt2 0.0642(3) 0.0457(2) 0.0618(3) -0.00301(19) 0.0200(2) 0.0032(2)
Pt3 0.0568(4) 0.0643(4) 0.0506(3) 0.000 0.0215(3) 0.000
Pt4 0.0589(3) 0.0645(4) 0.0507(3) 0.000 0.0421(3) 0.000

loop_
_atom_type_symbol
_atom_type_description
_atom_type_scat_dispersion_real
_atom_type_scat_dispersion_imag
_atom_type_scat_source
C C 0.0033 0.0016 'International Tables Vol C Tables 4.2.6.8 and 6.1.1.4'
H H 0.0000 0.0000 'International Tables Vol C Tables 4.2.6.8 and 6.1.1.4'
N N 0.0061 0.0033 'International Tables Vol C Tables 4.2.6.8 and 6.1.1.4'
O O 0.0106 0.0060 'International Tables Vol C Tables 4.2.6.8 and 6.1.1.4'
Pt Pt -1.7033 8.3905 'International Tables Vol C Tables 4.2.6.8 and 6.1.1.4'

loop_
_geom_angle_atom_site_label_1
_geom_angle_atom_site_label_2
_geom_angle_atom_site_label_3
_geom_angle
_geom_angle_site_symmetry_1
_geom_angle_site_symmetry_3
_geom_angle_publ_flag
N1 C1 C2 117.6(9) . . ?
N1 C1 H1 121.2 . . ?
C2 C1 H1 121.2 . . ?
C3 C2 C1 122.9(11) . . ?
C3 C2 H2 118.6 . . ?
C1 C2 H2 118.6 . . ?
C2 C3 C4 116.9(10) . . ?
C2 C3 H3 121.6 . . ?
C4 C3 H3 121.6 . . ?
C5 C4 C3 119.2(10) . . ?
C5 C4 H4 120.4 . . ?
C3 C4 H4 120.4 . . ?
N1 C5 C4 121.9(11) . . ?
N1 C5 C6 114.4(10) . . ?
C4 C5 C6 123.5(10) . . ?
N2 C6 C5 118.8(9) . . ?
N2 C6 C7 116.5(10) . . ?
C5 C6 C7 124.7(10) . . ?
C8 C7 C6 118.5(10) . . ?
C8 C7 H7 120.7 . . ?
C6 C7 H7 120.7 . . ?
C9 C8 C7 121.0(11) . . ?
C9 C8 H8 119.5 . . ?
C7 C8 H8 119.5 . . ?
C8 C9 C10 118.4(12) . . ?
C8 C9 H9 120.8 . . ?
C10 C9 H9 120.8 . . ?
N2 C10 C9 121.5(11) . . ?
N2 C10 H10 119.2 . . ?
C9 C10 H10 119.2 . . ?
N5 C11 C12 124.0(12) . . ?
N5 C11 H11 118.0 . . ?
C12 C11 H11 118.0 . . ?
C13 C12 C11 118.3(12) . . ?
C13 C12 H12 120.9 . . ?
C11 C12 H12 120.9 . . ?
C14 C13 C12 118.5(12) . . ?
C14 C13 H13 120.7 . . ?
C12 C13 H13 120.7 . . ?
C13 C14 C15 120.6(11) . . ?
C13 C14 H14 119.7 . . ?
C15 C14 H14 119.7 . . ?
N5 C15 C16 119.9(10) . . ?
N5 C15 C14 116.0(11) . . ?
C16 C15 C14 124.1(11) . . ?
N6 C16 C15 113.0(11) . . ?
N6 C16 C17 117.3(10) . . ?
C15 C16 C17 129.7(11) . . ?
C16 C17 C18 122.7(11) . . ?
C16 C17 H17 118.6 . . ?
C18 C17 H17 118.6 . . ?
C19 C18 C17 117.7(10) . . ?
C19 C18 H18 121.2 . . ?
C17 C18 H18 121.2 . . ?
C18 C19 C20 119.9(10) . . ?
C18 C19 H19 120.0 . . ?
C20 C19 H19 120.0 . . ?
N6 C20 C19 123.0(10) . . ?
N6 C20 H20 118.5 . . ?
C19 C20 H20 118.5 . . ?
N4 C21 C22 109.6(10) . . ?
N4 C21 H21 125.2 . . ?
C22 C21 H21 125.2 . . ?
C23 C22 C21 104.4(9) . . ?
C23 C22 C22 126.4(6) . 6_565 ?
C21 C22 C22 127.7(6) . 6_565 ?
N8 C23 C22 109.2(10) . . ?
N8 C23 H23 125.4 . . ?
C22 C23 H23 125.4 . . ?
N3 C24 C25 107.0(10) . . ?
N3 C24 H24 126.5 . . ?
C25 C24 H24 126.5 . . ?
C26 C25 C24 105.4(10) . . ?
C26 C25 C28 126.8(11) . . ?
C24 C25 C28 126.7(11) . . ?
N7 C26 C25 108.1(9) . . ?
N7 C26 H26 125.9 . . ?
C25 C26 H26 125.9 . . ?
C28 C27 N9 111.6(10) . . ?
C28 C27 H27 124.2 . . ?
N9 C27 H27 124.2 . . ?
C27 C28 C29 102.3(11) . . ?
C27 C28 C25 128.9(10) . . ?
C29 C28 C25 128.7(13) . . ?
N10 C29 C28 111.0(12) . . ?
N10 C29 H29 124.5 . . ?
C28 C29 H29 124.5 . . ?
N11 C30 C31 122.0(11) . . ?
N11 C30 C30 114.4(7) . 6_565 ?
C31 C30 C30 123.6(7) . 6_565 ?
C30 C31 C32 122.4(11) . . ?
C30 C31 H31 118.8 . . ?
C32 C31 H31 118.8 . . ?
C31 C32 C33 112.7(11) . . ?
C31 C32 H32 123.7 . . ?
C33 C32 H32 123.7 . . ?
C34 C33 C32 122.1(12) . . ?
C34 C33 H33 118.9 . . ?
C32 C33 H33 118.9 . . ?
N11 C34 C33 121.4(13) . . ?
N11 C34 H34 119.3 . . ?
C33 C34 H34 119.3 . . ?
N12 C35 C36 124.0(11) . . ?
N12 C35 H35 118.0 . . ?
C36 C35 H35 118.0 . . ?
C37 C36 C35 119.2(11) . . ?
C37 C36 H36 120.4 . . ?
C35 C36 H36 120.4 . . ?
C36 C37 C38 118.5(11) . . ?
C36 C37 H37 120.7 . . ?
C38 C37 H37 120.7 . . ?
C37 C38 C39 122.7(10) . . ?
C37 C38 H38 118.7 . . ?
C39 C38 H38 118.7 . . ?
C39 C39 C38 129.1(6) 6_565 . ?
C39 C39 N12 115.6(6) 6_565 . ?
C38 C39 N12 115.2(9) . . ?
C5 N1 C1 121.4(10) . . ?
C5 N1 Pt1 116.3(8) . . ?
C1 N1 Pt1 122.3(6) . . ?
C10 N2 C6 123.5(9) . . ?
C10 N2 Pt1 126.4(7) . . ?
C6 N2 Pt1 110.0(7) . . ?
C24 N3 N7 112.7(9) . . ?
C24 N3 Pt1 126.3(8) . . ?
N7 N3 Pt1 117.5(7) . . ?
C21 N4 N8 108.2(9) . . ?
C21 N4 Pt1 130.3(8) . . ?
N8 N4 Pt1 120.3(7) . . ?
C11 N5 C15 122.6(10) . . ?
C11 N5 Pt2 125.6(8) . . ?
C15 N5 Pt2 111.8(7) . . ?
C16 N6 C20 119.3(10) . . ?
C16 N6 Pt2 114.9(8) . . ?
C20 N6 Pt2 125.8(8) . . ?
N3 N7 C26 106.6(9) . . ?
N3 N7 Pt2 121.7(7) . . ?
C26 N7 Pt2 127.9(7) . . ?
C23 N8 N4 108.2(9) . . ?
C23 N8 Pt2 129.1(7) . . ?
N4 N8 Pt2 119.3(7) . . ?
N10 N9 C27 108.0(9) . . ?
N10 N9 Pt3 119.6(7) . . ?
C27 N9 Pt3 130.5(8) . . ?
N9 N10 C29 107.1(9) . . ?
N9 N10 Pt4 121.0(7) . . ?
C29 N10 Pt4 130.2(8) . . ?
C30 N11 C34 119.3(11) . . ?
C30 N11 Pt3 116.0(8) . . ?
C34 N11 Pt3 124.6(8) . . ?
C35 N12 C39 120.3(10) . . ?
C35 N12 Pt4 126.3(8) . . ?
C39 N12 Pt4 113.4(6) . . ?
O1 N13 O3 120.1(11) . . ?
O1 N13 O2 120.2(11) . . ?
O3 N13 O2 119.5(11) . . ?
O6 N14 O4 120.6(10) . . ?
O6 N14 O5 119.1(9) . . ?
O4 N14 O5 116.7(9) . . ?
O7 N15 O9 115.2(13) . . ?
O7 N15 O8 121.0(10) . . ?
O9 N15 O8 123.9(12) . . ?
H10D O10 H10A 109.8 . . ?
H11A O11 H11B 109.5 . . ?
H12A O12 H12B 109.5 . . ?
H13A O13 H13B 109.5 . . ?
H14A O14 H14B 109.5 . . ?
H15B O15 H15C 109.5 . . ?
H16B O16 H16C 109.5 . . ?
H17A O17 H17B 109.5 . . ?
H18B O18 H18C 109.5 . . ?
H19A O19 H19B 109.5 . . ?
H20B O20 H20A 109.5 . . ?
H21A O21 H21B 109.5 . . ?
H22A O22 H22B 109.5 . . ?
H23A O23 H23B 109.5 . . ?
H24A O24 H24B 109.5 . . ?
H25A O25 H25B 109.5 . . ?
N4 Pt1 N1 176.8(4) . . ?
N4 Pt1 N2 97.2(3) . . ?
N1 Pt1 N2 80.4(3) . . ?
N4 Pt1 N3 85.3(4) . . ?
N1 Pt1 N3 97.3(4) . . ?
N2 Pt1 N3 174.8(4) . . ?
N6 Pt2 N8 177.5(4) . . ?
N6 Pt2 N5 80.3(4) . . ?
N8 Pt2 N5 97.2(3) . . ?
N6 Pt2 N7 96.1(4) . . ?
N8 Pt2 N7 86.4(4) . . ?
N5 Pt2 N7 176.4(4) . . ?
N11 Pt3 N11 79.2(5) . 6_565 ?
N11 Pt3 N9 98.1(3) . . ?
N11 Pt3 N9 177.3(3) 6_565 . ?
N11 Pt3 N9 177.3(3) . 6_565 ?
N11 Pt3 N9 98.1(3) 6_565 6_565 ?
N9 Pt3 N9 84.6(5) . 6_565 ?
N12 Pt4 N12 81.9(5) . 6_565 ?
N12 Pt4 N10 179.0(3) . 6_565 ?
N12 Pt4 N10 97.1(3) 6_565 6_565 ?
N12 Pt4 N10 97.1(3) . . ?
N12 Pt4 N10 179.0(3) 6_565 . ?
N10 Pt4 N10 83.8(5) 6_565 . ?

loop_
_geom_bond_atom_site_label_1
_geom_bond_atom_site_label_2
_geom_bond_distance
_geom_bond_site_symmetry_2
_geom_bond_publ_flag
C1 N1 1.352(14) . ?
C1 C2 1.399(15) . ?
C1 H1 0.9300 . ?
C2 C3 1.351(15) . ?
C2 H2 0.9300 . ?
C3 C4 1.392(17) . ?
C3 H3 0.9300 . ?
C4 C5 1.389(15) . ?
C4 H4 0.9300 . ?
C5 N1 1.302(13) . ?
C5 C6 1.409(16) . ?
C6 N2 1.381(13) . ?
C6 C7 1.445(14) . ?
C7 C8 1.377(17) . ?
C7 H7 0.9300 . ?
C8 C9 1.368(15) . ?
C8 H8 0.9300 . ?
C9 C10 1.393(16) . ?
C9 H9 0.9300 . ?
C10 N2 1.277(12) . ?
C10 H10 0.9300 . ?
C11 N5 1.279(14) . ?
C11 C12 1.378(16) . ?
C11 H11 0.9300 . ?
C12 C13 1.373(16) . ?
C12 H12 0.9300 . ?
C13 C14 1.371(16) . ?
C13 H13 0.9300 . ?
C14 C15 1.462(16) . ?
C14 H14 0.9300 . ?
C15 N5 1.341(14) . ?
C15 C16 1.391(17) . ?
C16 N6 1.388(15) . ?
C16 C17 1.429(16) . ?
C17 C18 1.436(17) . ?
C17 H17 0.9300 . ?
C18 C19 1.359(15) . ?
C18 H18 0.9300 . ?
C19 C20 1.405(14) . ?
C19 H19 0.9300 . ?
C20 N6 1.396(14) . ?
C20 H20 0.9300 . ?
C21 N4 1.308(12) . ?
C21 C22 1.409(15) . ?
C21 H21 0.9300 . ?
C22 C23 1.371(15) . ?
C22 C22 1.50(2) 6_565 ?
C23 N8 1.340(13) . ?
C23 H23 0.9300 . ?
C24 N3 1.303(15) . ?
C24 C25 1.414(15) . ?
C24 H24 0.9300 . ?
C25 C26 1.398(16) . ?
C25 C28 1.429(14) . ?
C26 N7 1.367(15) . ?
C26 H26 0.9300 . ?
C27 C28 1.349(18) . ?
C27 N9 1.360(13) . ?
C27 H27 0.9300 . ?
C28 C29 1.400(14) . ?
C29 N10 1.348(16) . ?
C29 H29 0.9300 . ?
C30 N11 1.274(14) . ?
C30 C31 1.382(17) . ?
C30 C30 1.51(3) 6_565 ?
C31 C32 1.389(16) . ?
C31 H31 0.9300 . ?
C32 C33 1.406(16) . ?
C32 H32 0.9300 . ?
C33 C34 1.355(16) . ?
C33 H33 0.9300 . ?
C34 N11 1.346(15) . ?
C34 H34 0.9300 . ?
C35 N12 1.319(15) . ?
C35 C36 1.396(17) . ?
C35 H35 0.9300 . ?
C36 C37 1.357(16) . ?
C36 H36 0.9300 . ?
C37 C38 1.409(16) . ?
C37 H37 0.9300 . ?
C38 C39 1.422(16) . ?
C38 H38 0.9300 . ?
C39 C39 1.37(2) 6_565 ?
C39 N12 1.438(14) . ?
N1 Pt1 2.014(9) . ?
N2 Pt1 2.038(8) . ?
N3 N7 1.341(12) . ?
N3 Pt1 2.070(9) . ?
N4 N8 1.369(12) . ?
N4 Pt1 2.001(10) . ?
N5 Pt2 2.039(8) . ?
N6 Pt2 2.001(9) . ?
N7 Pt2 2.050(9) . ?
N8 Pt2 2.019(10) . ?
N9 N10 1.327(12) . ?
N9 Pt3 2.009(9) . ?
N10 Pt4 1.997(10) . ?
N11 Pt3 2.006(10) . ?
N12 Pt4 1.993(9) . ?
N13 O1 1.230(13) . ?
N13 O3 1.250(13) . ?
N13 O2 1.262(13) . ?
N14 O6 1.217(11) . ?
N14 O4 1.255(11) . ?
N14 O5 1.267(12) . ?
N15 O7 1.183(13) . ?
N15 O9 1.227(13) . ?
N15 O8 1.259(14) . ?
O10 H10D 0.8499 . ?
O10 H10A 0.8501 . ?
O11 H11A 0.8501 . ?
O11 H11B 0.8500 . ?
O12 H12A 0.8500 . ?
O12 H12B 0.8501 . ?
O13 H13A 0.8503 . ?
O13 H13B 0.8499 . ?
O14 H14A 0.8501 . ?
O14 H14B 0.8500 . ?
O15 H15B 0.8501 . ?
O15 H15C 0.8501 . ?
O16 H16B 0.8498 . ?
O16 H16C 0.8500 . ?
O17 H17A 0.8500 . ?
O17 H17B 0.8501 . ?
O18 H18B 0.8500 . ?
O18 H18C 0.8500 . ?
O19 H19A 0.8501 . ?
O19 H19B 0.8501 . ?
O20 H20B 0.8500 . ?
O20 H20A 0.8501 . ?
O21 H21A 0.8500 . ?
O21 H21B 0.8499 . ?
O22 H22A 0.9303 . ?
O22 H22B 0.8501 . ?
O23 H23A 0.8501 . ?
O23 H23B 0.8501 . ?
O24 H24A 0.8501 . ?
O24 H24B 0.8498 . ?
O25 H25A 0.8501 . ?
O25 H25B 0.8501 . ?
Pt3 N11 2.006(10) 6_565 ?
Pt3 N9 2.009(9) 6_565 ?
Pt4 N12 1.993(9) 6_565 ?
Pt4 N10 1.997(10) 6_565 ?
